data_7120564
loop_
_publ_author_name
'Layfield, Richard'
'Day, Benjamin M. Morgan'
'Guo, Fu-Sheng'
'Pugh, Thomas'
'Grindell, Richard'

_publ_section_title
;
 Activation of C--H bonds by rare-earth metallocene-butyl complexes
;
_journal_name_full 'Chem. Commun.'
_journal_paper_doi 10.1039/C7CC05597H
_journal_year 2017
_chemical_formula_moiety '2(C39 H45 N2 Y), 2(C6 H6)'
_chemical_formula_sum 'C90 H102 N4 Y2'
_chemical_formula_weight 1417.57
_chemical_properties_physical Air-sensitive,Moisture-sensitive
_space_group_crystal_system monoclinic
_space_group_IT_number 14
_space_group_name_Hall '-P 2ybc'
_space_group_name_H-M_alt 'P 1 21/c 1'
_symmetry_space_group_name_Hall '-P 2ybc'
_symmetry_space_group_name_H-M 'P 1 21/c 1'
_atom_sites_solution_hydrogens geom
_atom_sites_solution_primary dual
_audit_creation_date 2017-05-30
_audit_creation_method
;
Olex2 1.2
(compiled 2017.03.28 svn.r3405 for OlexSys, GUI svn.r5337)
;
_audit_update_record
;
2017-07-18 deposited with the CCDC.
2017-08-15 downloaded from the CCDC.
;
_cell_angle_alpha 90
_cell_angle_beta 90.982(4)
_cell_angle_gamma 90
_cell_formula_units_Z 4
_cell_length_a 15.5723(8)
_cell_length_b 12.8913(8)
_cell_length_c 37.4502(14)
_cell_measurement_reflns_used 6129
_cell_measurement_temperature 100.02(10)
_cell_measurement_theta_max 28.1280
_cell_measurement_theta_min 3.3410
_cell_volume 7516.9(7)
_computing_cell_refinement 'CrysAlisPro 1.171.39.27b (Rigaku OD, 2015)'
_computing_data_collection 'CrysAlisPro 1.171.39.27b (Rigaku OD, 2015)'
_computing_data_reduction 'CrysAlisPro 1.171.39.27b (Rigaku OD, 2015)'
_computing_molecular_graphics 'Olex2 (Dolomanov et al., 2009)'
_computing_publication_material 'Olex2 (Dolomanov et al., 2009)'
_computing_structure_refinement 'ShelXL (Sheldrick, 2015)'
_computing_structure_solution 'ShelXT (Sheldrick, 2015)'
_diffrn_ambient_environment N~2~
_diffrn_ambient_temperature 100.02(10)
_diffrn_detector 'CCD plate'
_diffrn_detector_area_resol_mean 8.0714
_diffrn_detector_type Eos
_diffrn_measured_fraction_theta_full 0.998
_diffrn_measured_fraction_theta_max 0.998
_diffrn_measurement_details
;
List of Runs (angles in degrees, time in seconds):

  # Type    Start    End  Width  t~exp~   \w     \q     \k     \f   Frames
#--------------------------------------------------------------------------
  1  \w    -26.00  51.00   1.00    9.29    --  -17.77  57.00   0.00   77
  2  \w     33.00  59.00   1.00    9.29    --   18.86  77.00-120.00   26
  3  \w     61.00  89.00   1.00    9.29    --   18.86  77.00-120.00   28
  4  \w     50.00  90.00   1.00    9.29    --   18.86 178.00 -60.00   40
  5  \w      9.00  35.00   1.00    9.29    --   18.86  57.00-150.00   26
  6  \w     21.00  61.00   1.00    9.29    --   18.86 -99.00 -90.00   40
  7  \w    -93.00 -36.00   1.00    9.29    --  -17.77-178.00 -30.00   57
;
_diffrn_measurement_device 'four-circle diffractometer'
_diffrn_measurement_device_type 'SuperNova, Single source at offset/far, Eos'
_diffrn_measurement_method '\w scans'
_diffrn_orient_matrix_type 'CrysAlisPro convention (1999,Acta A55,543-557)'
_diffrn_orient_matrix_UB_11 0.0060794000
_diffrn_orient_matrix_UB_12 -0.0292165000
_diffrn_orient_matrix_UB_13 -0.0158119000
_diffrn_orient_matrix_UB_21 0.0087560000
_diffrn_orient_matrix_UB_22 -0.0448162000
_diffrn_orient_matrix_UB_23 0.0104322000
_diffrn_orient_matrix_UB_31 -0.0442732000
_diffrn_orient_matrix_UB_32 -0.0128734000
_diffrn_orient_matrix_UB_33 -0.0004294000
_diffrn_radiation_monochromator mirror
_diffrn_radiation_probe x-ray
_diffrn_radiation_type MoK\a
_diffrn_radiation_wavelength 0.71073
_diffrn_reflns_av_R_equivalents 0.0677
_diffrn_reflns_av_unetI/netI 0.1093
_diffrn_reflns_Laue_measured_fraction_full 0.998
_diffrn_reflns_Laue_measured_fraction_max 0.998
_diffrn_reflns_limit_h_max 18
_diffrn_reflns_limit_h_min -18
_diffrn_reflns_limit_k_max 12
_diffrn_reflns_limit_k_min -15
_diffrn_reflns_limit_l_max 42
_diffrn_reflns_limit_l_min -45
_diffrn_reflns_number 37268
_diffrn_reflns_point_group_measured_fraction_full 0.998
_diffrn_reflns_point_group_measured_fraction_max 0.998
_diffrn_reflns_theta_full 25.242
_diffrn_reflns_theta_max 25.350
_diffrn_reflns_theta_min 3.260
_diffrn_source 'micro-focus sealed X-ray tube'
_diffrn_source_type 'SuperNova (Mo) X-ray Source'
_exptl_absorpt_coefficient_mu 1.585
_exptl_absorpt_correction_T_max 1.00000
_exptl_absorpt_correction_T_min 0.77920
_exptl_absorpt_correction_type multi-scan
_exptl_absorpt_process_details
;
CrysAlisPro 1.171.39.27b (Rigaku Oxford Diffraction, 2015)
Empirical absorption correction using spherical harmonics,
 implemented in SCALE3 ABSPACK scaling algorithm.
;
_exptl_crystal_colour colourless
_exptl_crystal_colour_primary colourless
_exptl_crystal_density_diffrn 1.253
_exptl_crystal_description block
_exptl_crystal_F_000 2992
_exptl_crystal_recrystallization_method 'Re-crystallisation from solvent: Benzene'
_exptl_crystal_size_max 0.49
_exptl_crystal_size_mid 0.19
_exptl_crystal_size_min 0.15
_refine_diff_density_max 1.757
_refine_diff_density_min -0.737
_refine_diff_density_rms 0.101
_refine_ls_extinction_method none
_refine_ls_goodness_of_fit_ref 1.045
_refine_ls_hydrogen_treatment constr
_refine_ls_matrix_type full
_refine_ls_number_parameters 982
_refine_ls_number_reflns 13751
_refine_ls_number_restraints 350
_refine_ls_restrained_S_all 1.036
_refine_ls_R_factor_all 0.1332
_refine_ls_R_factor_gt 0.0786
_refine_ls_shift/su_max 0.002
_refine_ls_shift/su_mean 0.000
_refine_ls_structure_factor_coef Fsqd
_refine_ls_weighting_details 'w=1/[\s^2^(Fo^2^)+(0.0698P)^2^+23.7929P] where P=(Fo^2^+2Fc^2^)/3'
_refine_ls_weighting_scheme calc
_refine_ls_wR_factor_gt 0.1714
_refine_ls_wR_factor_ref 0.1962
_reflns_Friedel_coverage 0.000
_reflns_number_gt 8792
_reflns_number_total 13751
_reflns_threshold_expression 'I > 2\s(I)'
_cod_data_source_file c7cc05597h2.cif
_cod_data_source_block (CpMe)3Y(aIMes)
_cod_database_code 7120564
_shelx_shelxl_version_number 2014/7
_chemical_oxdiff_formula Y1N2C40H45
_shelx_space_group_comment
;
The symmetry employed for this shelxl refinement is uniquely defined
by the following loop, which should always be used as a source of
symmetry information in preference to the above space-group names.
They are only intended as comments.
;
_reflns_odcompleteness_completeness 99.70
_reflns_odcompleteness_iscentric 1
_reflns_odcompleteness_theta 26.32
_olex2_refinement_description
;
1. Fixed Uiso
 At 1.2 times of:
  All C(H) groups
 At 1.5 times of:
  All C(H,H,H) groups
2. Rigid bond restraints
 C34A, C35A, C36A, C37A, C38A, C39A, C34, C35, C36, C37, C38, C39
 with sigma for 1-2 distances of 0.001 and sigma for 1-3 distances of 0.001
3. Uiso/Uaniso restraints and constraints
C34A \\sim C35A \\sim C36A \\sim C37A \\sim C38A \\sim C39A \\sim C34 \\sim C35
\\sim C36 \\sim C37 \\sim C38 \\sim C39: within 2A with sigma of 0.01 and sigma
for terminal atoms of 0.02
4. Rigid body (RIGU) restrains
 C86A, C87A, C88A, C89A, C90A, C85A, C86, C85, C90, C89, C88, C87
 with sigma for 1-2 distances of 0.004 and sigma for 1-3 distances of 0.004
 C79A, C84A, C83A, C82A, C81A, C80A, C80, C79, C84, C83, C82, C81
 with sigma for 1-2 distances of 0.004 and sigma for 1-3 distances of 0.004
5. Others
 Sof(C34A)=Sof(C35A)=Sof(H35A)=Sof(C36A)=Sof(H36A)=Sof(C37A)=Sof(H37A)=
 Sof(C38A)=Sof(H38A)=Sof(C39A)=Sof(H39A)=Sof(H39B)=Sof(H39C)=1-FVAR(1)
 Sof(C34)=Sof(C35)=Sof(H35)=Sof(C36)=Sof(H36)=Sof(C37)=Sof(H37)=Sof(C38)=
 Sof(H38)=Sof(C39)=Sof(H39D)=Sof(H39E)=Sof(H39F)=FVAR(1)
 Sof(C86A)=Sof(H86A)=Sof(C87A)=Sof(H87A)=Sof(C88A)=Sof(H88A)=Sof(C89A)=
 Sof(H89A)=Sof(C90A)=Sof(H90A)=Sof(C85A)=Sof(H85A)=1-FVAR(2)
 Sof(C86)=Sof(H86)=Sof(C85)=Sof(H85)=Sof(C90)=Sof(H90)=Sof(C89)=Sof(H89)=
 Sof(C88)=Sof(H88)=Sof(C87)=Sof(H87)=FVAR(2)
 Sof(C79A)=Sof(H79A)=Sof(C84A)=Sof(H84A)=Sof(C83A)=Sof(H83A)=Sof(C82A)=
 Sof(H82A)=Sof(C81A)=Sof(H81A)=Sof(C80A)=Sof(H80A)=1-FVAR(3)
 Sof(C80)=Sof(H80)=Sof(C79)=Sof(H79)=Sof(C84)=Sof(H84)=Sof(C83)=Sof(H83)=
 Sof(C82)=Sof(H82)=Sof(C81)=Sof(H81)=FVAR(3)
6.a Me refined with riding coordinates:
 C78(H78A,H78B,H78C)
6.b Aromatic/amide H refined with riding coordinates:
 C1(H1), C3(H3), C6(H6), C8(H8), C15(H15), C17(H17), C23(H23), C24(H24),
 C25(H25), C26(H26), C29(H29), C30(H30), C31(H31), C32(H32), C35A(H35A),
 C36A(H36A), C37A(H37A), C38A(H38A), C40(H40), C42(H42), C45(H45), C47(H47),
 C54(H54), C56(H56), C62(H62), C63(H63), C64(H64), C65(H65), C68(H68), C69(H69),
  C70(H70), C71(H71), C74(H74), C75(H75), C76(H76), C77(H77), C35(H35),
 C36(H36), C37(H37), C38(H38), C79A(H79A), C84A(H84A), C83A(H83A), C82A(H82A),
 C81A(H81A), C80A(H80A), C80(H80), C79(H79), C84(H84), C83(H83), C82(H82),
 C81(H81), C86A(H86A), C87A(H87A), C88A(H88A), C89A(H89A), C90A(H90A),
 C85A(H85A), C86(H86), C85(H85), C90(H90), C89(H89), C88(H88), C87(H87)
6.c Fitted pentagon refined as free rotating group:
 C34A(C35A,C36A,C37A,C38A), C34(C35,C36,C37,C38)
6.d Fitted hexagon refined as free rotating group:
 C79A(C84A,C83A,C82A,C81A,C80A), C80(C79,C84,C83,C82,C81), C86A(C87A,C88A,C89A,
 C90A,C85A), C86(C85,C90,C89,C88,C87)
6.e Idealised Me refined as rotating group:
 C10(H10A,H10B,H10C), C11(H11A,H11B,H11C), C12(H12A,H12B,H12C), C19(H19A,H19B,
 H19C), C20(H20A,H20B,H20C), C21(H21A,H21B,H21C), C27(H27A,H27B,H27C), C33(H33A,
 H33B,H33C), C39A(H39A,H39B,H39C), C49(H49A,H49B,H49C), C50(H50A,H50B,H50C),
 C51(H51A,H51B,H51C), C58(H58A,H58B,H58C), C59(H59A,H59B,H59C), C60(H60A,H60B,
 H60C), C66(H66A,H66B,H66C), C72(H72A,H72B,H72C), C39(H39D,H39E,H39F)
;
_olex2_submission_special_instructions 'No special instructions were received'
_oxdiff_exptl_absorpt_empirical_details
;
Empirical correction (ABSPACK) includes:
- Absorption correction using spherical harmonics
- Frame scaling
;
_oxdiff_exptl_absorpt_empirical_full_max 1.283
_oxdiff_exptl_absorpt_empirical_full_min 0.692

loop_
_space_group_symop_operation_xyz
'x, y, z'
'-x, y+1/2, -z+1/2'
'-x, -y, -z'
'x, -y-1/2, z-1/2'

loop_
_atom_site_label
_atom_site_type_symbol
_atom_site_fract_x
_atom_site_fract_y
_atom_site_fract_z
_atom_site_U_iso_or_equiv
_atom_site_adp_type
_atom_site_occupancy
_atom_site_site_symmetry_order
_atom_site_calc_flag
_atom_site_refinement_flags_posn
_atom_site_refinement_flags_adp
_atom_site_refinement_flags_occupancy
_atom_site_disorder_assembly
_atom_site_disorder_group
Y1 Y 0.79967(4) 0.26896(5) 0.54126(2) 0.02127(16) Uani 1 1 d . . . . .
N1 N 0.6155(3) 0.2569(3) 0.60527(11) 0.0190(10) Uani 1 1 d . . . . .
N2 N 0.5054(3) 0.2539(4) 0.56948(12) 0.0231(11) Uani 1 1 d . . . . .
C1 C 0.5291(4) 0.2513(4) 0.60349(15) 0.0221(13) Uani 1 1 d . . . . .
H1 H 0.4926 0.2465 0.6228 0.027 Uiso 1 1 calc R . . . .
C2 C 0.6516(4) 0.2651(5) 0.57092(15) 0.0276(14) Uani 1 1 d . . . . .
C3 C 0.5801(4) 0.2626(5) 0.54962(16) 0.0344(17) Uani 1 1 d . . . . .
H3 H 0.5808 0.2663 0.5248 0.041 Uiso 1 1 calc R . . . .
C4 C 0.6576(4) 0.2576(5) 0.63987(14) 0.0207(13) Uani 1 1 d . . . . .
C5 C 0.6704(4) 0.3529(5) 0.65674(16) 0.0269(15) Uani 1 1 d . . . . .
C6 C 0.7074(4) 0.3510(6) 0.69080(17) 0.0383(18) Uani 1 1 d . . . . .
H6 H 0.7174 0.4132 0.7028 0.046 Uiso 1 1 calc R . . . .
C7 C 0.7296(5) 0.2582(7) 0.70721(16) 0.044(2) Uani 1 1 d . . . . .
C8 C 0.7134(4) 0.1659(6) 0.68978(16) 0.0349(17) Uani 1 1 d . . . . .
H8 H 0.7263 0.1037 0.7012 0.042 Uiso 1 1 calc R . . . .
C9 C 0.6783(4) 0.1640(5) 0.65568(15) 0.0255(14) Uani 1 1 d . . . . .
C10 C 0.6449(5) 0.4521(5) 0.63888(17) 0.0382(17) Uani 1 1 d . . . . .
H10A H 0.6749 0.4588 0.6168 0.057 Uiso 1 1 calc GR . . . .
H10B H 0.6594 0.5094 0.6542 0.057 Uiso 1 1 calc GR . . . .
H10C H 0.5842 0.4518 0.6341 0.057 Uiso 1 1 calc GR . . . .
C11 C 0.7711(6) 0.2571(8) 0.74449(18) 0.072(3) Uani 1 1 d . . . . .
H11A H 0.8305 0.2380 0.7428 0.108 Uiso 1 1 calc GR . . . .
H11B H 0.7420 0.2076 0.7592 0.108 Uiso 1 1 calc GR . . . .
H11C H 0.7669 0.3248 0.7550 0.108 Uiso 1 1 calc GR . . . .
C12 C 0.6615(5) 0.0618(5) 0.63740(18) 0.0391(18) Uani 1 1 d . . . . .
H12A H 0.6010 0.0544 0.6326 0.059 Uiso 1 1 calc GR . . . .
H12B H 0.6808 0.0062 0.6526 0.059 Uiso 1 1 calc GR . . . .
H12C H 0.6920 0.0595 0.6153 0.059 Uiso 1 1 calc GR . . . .
C13 C 0.4170(4) 0.2498(5) 0.55606(15) 0.0234(13) Uani 1 1 d . . . . .
C14 C 0.3732(4) 0.3423(5) 0.55288(15) 0.0261(14) Uani 1 1 d . . . . .
C15 C 0.2899(4) 0.3368(5) 0.53896(15) 0.0291(15) Uani 1 1 d . . . . .
H15 H 0.2578 0.3974 0.5369 0.035 Uiso 1 1 calc R . . . .
C16 C 0.2534(4) 0.2443(5) 0.52810(15) 0.0276(14) Uani 1 1 d . . . . .
C17 C 0.3002(4) 0.1545(5) 0.53214(16) 0.0295(15) Uani 1 1 d . . . . .
H17 H 0.2750 0.0916 0.5257 0.035 Uiso 1 1 calc R . . . .
C18 C 0.3840(4) 0.1551(5) 0.54556(17) 0.0310(15) Uani 1 1 d . . . . .
C19 C 0.4117(5) 0.4433(5) 0.56470(19) 0.046(2) Uani 1 1 d . . . . .
H19A H 0.4217 0.4418 0.5901 0.069 Uiso 1 1 calc GR . . . .
H19B H 0.3728 0.4988 0.5588 0.069 Uiso 1 1 calc GR . . . .
H19C H 0.4651 0.4540 0.5528 0.069 Uiso 1 1 calc GR . . . .
C20 C 0.1639(4) 0.2418(5) 0.51175(18) 0.0383(17) Uani 1 1 d . . . . .
H20A H 0.1223 0.2467 0.5303 0.057 Uiso 1 1 calc GR . . . .
H20B H 0.1557 0.1780 0.4989 0.057 Uiso 1 1 calc GR . . . .
H20C H 0.1568 0.2992 0.4956 0.057 Uiso 1 1 calc GR . . . .
C21 C 0.4352(5) 0.0560(5) 0.5484(2) 0.049(2) Uani 1 1 d . . . . .
H21A H 0.4835 0.0597 0.5329 0.073 Uiso 1 1 calc GR . . . .
H21B H 0.3995 -0.0016 0.5416 0.073 Uiso 1 1 calc GR . . . .
H21C H 0.4551 0.0468 0.5726 0.073 Uiso 1 1 calc GR . . . .
C22 C 0.8412(4) 0.4035(6) 0.48616(18) 0.0377(18) Uani 1 1 d . . . . .
C23 C 0.8544(5) 0.4577(6) 0.51690(19) 0.0434(19) Uani 1 1 d . . . . .
H23 H 0.9075 0.4797 0.5257 0.052 Uiso 1 1 calc R . . . .
C24 C 0.7763(5) 0.4752(5) 0.53314(18) 0.0347(17) Uani 1 1 d . . . . .
H24 H 0.7682 0.5099 0.5546 0.042 Uiso 1 1 calc R . . . .
C25 C 0.7116(4) 0.4311(5) 0.5115(2) 0.0407(18) Uani 1 1 d . . . . .
H25 H 0.6529 0.4316 0.5157 0.049 Uiso 1 1 calc R . . . .
C26 C 0.7534(5) 0.3856(5) 0.48187(18) 0.0380(18) Uani 1 1 d . . . . .
H26 H 0.7269 0.3503 0.4630 0.046 Uiso 1 1 calc R . . . .
C27 C 0.9113(5) 0.3752(8) 0.4592(2) 0.068(3) Uani 1 1 d . . . . .
H27A H 0.9287 0.4364 0.4467 0.101 Uiso 1 1 calc GR . . . .
H27B H 0.8890 0.3252 0.4425 0.101 Uiso 1 1 calc GR . . . .
H27C H 0.9600 0.3463 0.4718 0.101 Uiso 1 1 calc GR . . . .
C28 C 0.9052(4) 0.3653(5) 0.59624(16) 0.0269(15) Uani 1 1 d . . . . .
C29 C 0.8568(4) 0.2865(6) 0.61191(16) 0.0329(16) Uani 1 1 d . . . . .
H29 H 0.8146 0.2963 0.6289 0.040 Uiso 1 1 calc R . . . .
C30 C 0.8821(4) 0.1908(5) 0.59801(17) 0.0362(18) Uani 1 1 d . . . . .
H30 H 0.8601 0.1264 0.6043 0.043 Uiso 1 1 calc R . . . .
C31 C 0.9462(4) 0.2089(5) 0.57308(16) 0.0300(16) Uani 1 1 d . . . . .
H31 H 0.9748 0.1592 0.5598 0.036 Uiso 1 1 calc R . . . .
C32 C 0.9590(4) 0.3163(5) 0.57194(15) 0.0281(15) Uani 1 1 d . . . . .
H32 H 0.9975 0.3501 0.5572 0.034 Uiso 1 1 calc R . . . .
C33 C 0.9046(5) 0.4797(5) 0.6066(2) 0.049(2) Uani 1 1 d . . . . .
H33A H 0.8507 0.4966 0.6172 0.073 Uiso 1 1 calc GR . . . .
H33B H 0.9124 0.5215 0.5857 0.073 Uiso 1 1 calc GR . . . .
H33C H 0.9505 0.4930 0.6235 0.073 Uiso 1 1 calc GR . . . .
C34A C 0.7513(10) 0.0617(12) 0.5252(4) 0.033(2) Uani 0.369(9) 1 d . U P A 2
C35A C 0.7249(8) 0.1258(14) 0.4962(5) 0.033(2) Uani 0.369(9) 1 d G U P A 2
H35A H 0.6685 0.1393 0.4891 0.039 Uiso 0.369(9) 1 calc R . P A 2
C36A C 0.7997(11) 0.1656(12) 0.4800(4) 0.032(2) Uani 0.369(9) 1 d G U P A 2
H36A H 0.8010 0.2098 0.4603 0.038 Uiso 0.369(9) 1 calc R . P A 2
C37A C 0.8724(8) 0.1261(12) 0.4989(4) 0.032(2) Uani 0.369(9) 1 d G U P A 2
H37A H 0.9296 0.1399 0.4939 0.039 Uiso 0.369(9) 1 calc R . P A 2
C38A C 0.8425(10) 0.0619(11) 0.5269(4) 0.034(2) Uani 0.369(9) 1 d G U P A 2
H38A H 0.8766 0.0263 0.5434 0.040 Uiso 0.369(9) 1 calc R . P A 2
C39A C 0.6956(13) 0.0014(15) 0.5457(5) 0.045(4) Uani 0.369(9) 1 d . U P A 2
H39A H 0.6474 0.0427 0.5526 0.068 Uiso 0.369(9) 1 calc GR . P A 2
H39B H 0.7256 -0.0230 0.5667 0.068 Uiso 0.369(9) 1 calc GR . P A 2
H39C H 0.6758 -0.0568 0.5319 0.068 Uiso 0.369(9) 1 calc GR . P A 2
Y2 Y 0.31136(4) 0.25842(4) 0.72479(2) 0.02037(16) Uani 1 1 d . . . . .
N3 N 0.1104(3) 0.2916(4) 0.67037(13) 0.0272(12) Uani 1 1 d . . . . .
N4 N 0.0806(3) 0.1357(4) 0.65450(12) 0.0252(12) Uani 1 1 d . . . . .
C40 C 0.0569(4) 0.2356(5) 0.65067(15) 0.0260(14) Uani 1 1 d . . . . .
H40 H 0.0114 0.2605 0.6367 0.031 Uiso 1 1 calc R . . . .
C41 C 0.1719(4) 0.2323(5) 0.68892(15) 0.0281(15) Uani 1 1 d . . . . .
C42 C 0.1498(4) 0.1336(5) 0.67784(15) 0.0284(15) Uani 1 1 d . . . . .
H42 H 0.1780 0.0735 0.6852 0.034 Uiso 1 1 calc R . . . .
C43 C 0.0975(4) 0.4020(5) 0.67260(16) 0.0268(15) Uani 1 1 d . . . . .
C44 C 0.0462(4) 0.4397(5) 0.70032(16) 0.0296(15) Uani 1 1 d . . . . .
C45 C 0.0346(4) 0.5462(5) 0.70332(17) 0.0345(16) Uani 1 1 d . . . . .
H45 H 0.0015 0.5718 0.7218 0.041 Uiso 1 1 calc R . . . .
C46 C 0.0711(4) 0.6156(5) 0.67952(16) 0.0308(16) Uani 1 1 d . . . . .
C47 C 0.1188(4) 0.5749(5) 0.65146(16) 0.0321(16) Uani 1 1 d . . . . .
H47 H 0.1420 0.6198 0.6348 0.038 Uiso 1 1 calc R . . . .
C48 C 0.1321(4) 0.4685(5) 0.64801(15) 0.0251(14) Uani 1 1 d . . . . .
C49 C 0.0012(5) 0.3669(6) 0.72562(18) 0.0429(19) Uani 1 1 d . . . . .
H49A H -0.0464 0.3345 0.7134 0.064 Uiso 1 1 calc GR . . . .
H49B H -0.0195 0.4055 0.7457 0.064 Uiso 1 1 calc GR . . . .
H49C H 0.0408 0.3147 0.7339 0.064 Uiso 1 1 calc GR . . . .
C50 C 0.0590(5) 0.7317(5) 0.68357(19) 0.0435(19) Uani 1 1 d . . . . .
H50A H 0.0038 0.7453 0.6936 0.065 Uiso 1 1 calc GR . . . .
H50B H 0.0624 0.7642 0.6606 0.065 Uiso 1 1 calc GR . . . .
H50C H 0.1032 0.7589 0.6991 0.065 Uiso 1 1 calc GR . . . .
C51 C 0.1829(5) 0.4291(6) 0.61659(16) 0.0391(18) Uani 1 1 d . . . . .
H51A H 0.2411 0.4157 0.6242 0.059 Uiso 1 1 calc GR . . . .
H51B H 0.1824 0.4804 0.5980 0.059 Uiso 1 1 calc GR . . . .
H51C H 0.1574 0.3662 0.6077 0.059 Uiso 1 1 calc GR . . . .
C52 C 0.0368(4) 0.0464(5) 0.63959(15) 0.0257(14) Uani 1 1 d . . . . .
C53 C -0.0370(4) 0.0122(5) 0.65651(16) 0.0296(15) Uani 1 1 d . . . . .
C54 C -0.0780(4) -0.0738(5) 0.64219(17) 0.0360(17) Uani 1 1 d . . . . .
H54 H -0.1270 -0.0987 0.6531 0.043 Uiso 1 1 calc R . . . .
C55 C -0.0484(5) -0.1242(6) 0.61200(18) 0.0388(18) Uani 1 1 d . . . . .
C56 C 0.0266(4) -0.0870(5) 0.59618(17) 0.0357(17) Uani 1 1 d . . . . .
H56 H 0.0480 -0.1211 0.5763 0.043 Uiso 1 1 calc R . . . .
C57 C 0.0696(4) -0.0004(5) 0.60945(15) 0.0272(15) Uani 1 1 d . . . . .
C58 C -0.0709(5) 0.0682(6) 0.68844(17) 0.0431(19) Uani 1 1 d . . . . .
H58A H -0.0247 0.0815 0.7051 0.065 Uiso 1 1 calc GR . . . .
H58B H -0.1136 0.0262 0.6996 0.065 Uiso 1 1 calc GR . . . .
H58C H -0.0961 0.1328 0.6810 0.065 Uiso 1 1 calc GR . . . .
C59 C -0.0929(5) -0.2214(6) 0.5972(2) 0.059(2) Uani 1 1 d . . . . .
H59A H -0.0716 -0.2814 0.6097 0.089 Uiso 1 1 calc GR . . . .
H59B H -0.0813 -0.2280 0.5722 0.089 Uiso 1 1 calc GR . . . .
H59C H -0.1538 -0.2157 0.6005 0.089 Uiso 1 1 calc GR . . . .
C60 C 0.1471(4) 0.0421(6) 0.59142(17) 0.0372(17) Uani 1 1 d . . . . .
H60A H 0.1346 0.1104 0.5825 0.056 Uiso 1 1 calc GR . . . .
H60B H 0.1622 -0.0024 0.5720 0.056 Uiso 1 1 calc GR . . . .
H60C H 0.1942 0.0457 0.6083 0.056 Uiso 1 1 calc GR . . . .
C61 C 0.3687(4) 0.4127(5) 0.76977(17) 0.0315(16) Uani 1 1 d . . . . .
C62 C 0.2911(4) 0.3800(5) 0.78296(15) 0.0290(15) Uani 1 1 d . . . . .
H62 H 0.2832 0.3451 0.8044 0.035 Uiso 1 1 calc R . . . .
C63 C 0.2253(4) 0.4090(5) 0.75807(17) 0.0371(18) Uani 1 1 d . . . . .
H63 H 0.1669 0.3957 0.7599 0.044 Uiso 1 1 calc R . . . .
C64 C 0.2653(5) 0.4608(5) 0.73048(17) 0.0350(17) Uani 1 1 d . . . . .
H64 H 0.2377 0.4891 0.7105 0.042 Uiso 1 1 calc R . . . .
C65 C 0.3521(5) 0.4638(5) 0.73743(17) 0.0370(18) Uani 1 1 d . . . . .
H65 H 0.3930 0.4946 0.7231 0.044 Uiso 1 1 calc R . . . .
C66 C 0.4565(5) 0.4029(6) 0.78774(19) 0.0451(19) Uani 1 1 d . . . . .
H66A H 0.4567 0.3444 0.8036 0.068 Uiso 1 1 calc GR . . . .
H66B H 0.4689 0.4649 0.8011 0.068 Uiso 1 1 calc GR . . . .
H66C H 0.4993 0.3934 0.7699 0.068 Uiso 1 1 calc GR . . . .
C67 C 0.2566(4) 0.1369(5) 0.78481(15) 0.0282(15) Uani 1 1 d . . . . .
C68 C 0.2362(5) 0.0818(5) 0.75374(18) 0.0423(19) Uani 1 1 d . . . . .
H68 H 0.1813 0.0668 0.7451 0.051 Uiso 1 1 calc R . . . .
C69 C 0.3146(6) 0.0530(5) 0.73774(18) 0.048(2) Uani 1 1 d . . . . .
H69 H 0.3210 0.0141 0.7170 0.057 Uiso 1 1 calc R . . . .
C70 C 0.3797(5) 0.0942(6) 0.75900(19) 0.048(2) Uani 1 1 d . . . . .
H70 H 0.4381 0.0881 0.7548 0.057 Uiso 1 1 calc R . . . .
C71 C 0.3441(5) 0.1459(5) 0.78750(17) 0.0369(17) Uani 1 1 d . . . . .
H71 H 0.3744 0.1807 0.8054 0.044 Uiso 1 1 calc R . . . .
C72 C 0.1919(5) 0.1733(6) 0.81206(19) 0.050(2) Uani 1 1 d . . . . .
H72A H 0.1541 0.2234 0.8012 0.075 Uiso 1 1 calc GR . . . .
H72B H 0.2218 0.2044 0.8320 0.075 Uiso 1 1 calc GR . . . .
H72C H 0.1591 0.1151 0.8202 0.075 Uiso 1 1 calc GR . . . .
C73 C 0.3927(4) 0.1649(5) 0.66529(17) 0.0326(16) Uani 1 1 d . . . . .
C74 C 0.3487(4) 0.2522(6) 0.65259(15) 0.0339(17) Uani 1 1 d . . . . .
H74 H 0.3015 0.2515 0.6370 0.041 Uiso 1 1 calc R . . . .
C75 C 0.3869(4) 0.3397(5) 0.66692(16) 0.0337(16) Uani 1 1 d . . . . .
H75 H 0.3705 0.4079 0.6624 0.040 Uiso 1 1 calc R . . . .
C76 C 0.4551(4) 0.3079(5) 0.68956(16) 0.0319(16) Uani 1 1 d . . . . .
H76 H 0.4915 0.3507 0.7029 0.038 Uiso 1 1 calc R . . . .
C77 C 0.4575(4) 0.1993(5) 0.68822(17) 0.0337(17) Uani 1 1 d . . . . .
H77 H 0.4962 0.1572 0.7007 0.040 Uiso 1 1 calc R . . . .
C78 C 0.3765(5) 0.0541(6) 0.6520(2) 0.057(2) Uani 1 1 d . . . . .
H78A H 0.3270 0.0533 0.6364 0.086 Uiso 1 1 calc R . . . .
H78B H 0.4256 0.0300 0.6393 0.086 Uiso 1 1 calc R . . . .
H78C H 0.3666 0.0094 0.6720 0.086 Uiso 1 1 calc R . . . .
C34 C 0.8511(5) 0.0825(7) 0.5056(2) 0.0333(17) Uani 0.631(9) 1 d . U P A 1
C35 C 0.7980(6) 0.1419(7) 0.4821(2) 0.0334(17) Uani 0.631(9) 1 d G U P A 1
H35 H 0.8153 0.1745 0.4613 0.040 Uiso 0.631(9) 1 calc R . P A 1
C36 C 0.7137(5) 0.1427(8) 0.4961(3) 0.0319(17) Uani 0.631(9) 1 d G U P A 1
H36 H 0.6662 0.1760 0.4860 0.038 Uiso 0.631(9) 1 calc R . P A 1
C37 C 0.7148(5) 0.0838(7) 0.5281(2) 0.0327(18) Uani 0.631(9) 1 d G U P A 1
H37 H 0.6681 0.0718 0.5427 0.039 Uiso 0.631(9) 1 calc R . P A 1
C38 C 0.7997(6) 0.0466(6) 0.5340(2) 0.0317(17) Uani 0.631(9) 1 d G U P A 1
H38 H 0.8184 0.0059 0.5531 0.038 Uiso 0.631(9) 1 calc R . P A 1
C39 C 0.9450(7) 0.0582(10) 0.5008(3) 0.053(3) Uani 0.631(9) 1 d . U P A 1
H39D H 0.9506 0.0013 0.4844 0.079 Uiso 0.631(9) 1 calc GR . P A 1
H39E H 0.9705 0.0399 0.5234 0.079 Uiso 0.631(9) 1 calc GR . P A 1
H39F H 0.9736 0.1181 0.4914 0.079 Uiso 0.631(9) 1 calc GR . P A 1
C79A C 0.6469(15) 0.2942(17) 0.8223(4) 0.084(8) Uani 0.377(12) 1 d . U P B 2
H79A H 0.6351 0.3332 0.8019 0.101 Uiso 0.377(12) 1 calc R . P B 2
C84A C 0.7029(16) 0.3325(15) 0.8485(7) 0.123(13) Uani 0.377(12) 1 d G U P B 2
H84A H 0.7284 0.3971 0.8456 0.148 Uiso 0.377(12) 1 calc R . P B 2
C83A C 0.7206(16) 0.2743(19) 0.8790(6) 0.20(3) Uani 0.377(12) 1 d G U P B 2
H83A H 0.7580 0.2999 0.8965 0.241 Uiso 0.377(12) 1 calc R . P B 2
C82A C 0.6824(16) 0.1778(18) 0.8833(5) 0.087(9) Uani 0.377(12) 1 d G U P B 2
H82A H 0.6942 0.1388 0.9037 0.105 Uiso 0.377(12) 1 calc R . P B 2
C81A C 0.6264(16) 0.1395(14) 0.8572(6) 0.17(2) Uani 0.377(12) 1 d G U P B 2
H81A H 0.6009 0.0749 0.8601 0.202 Uiso 0.377(12) 1 calc R . P B 2
C80A C 0.6087(14) 0.1977(17) 0.8267(5) 0.080(8) Uani 0.377(12) 1 d G U P B 2
H80A H 0.5713 0.1721 0.8092 0.096 Uiso 0.377(12) 1 calc R . P B 2
C80 C 0.7087(5) 0.2679(8) 0.8390(2) 0.051(4) Uani 0.623(12) 1 d . U P B 1
H80 H 0.7514 0.2914 0.8239 0.062 Uiso 0.623(12) 1 calc R . P B 1
C79 C 0.6468(6) 0.1988(9) 0.8264(2) 0.068(6) Uani 0.623(12) 1 d G U P B 1
H79 H 0.6480 0.1760 0.8028 0.082 Uiso 0.623(12) 1 calc R . P B 1
C84 C 0.5831(6) 0.1637(9) 0.8489(3) 0.078(5) Uani 0.623(12) 1 d G U P B 1
H84 H 0.5417 0.1175 0.8405 0.094 Uiso 0.623(12) 1 calc R . P B 1
C83 C 0.5813(7) 0.1977(10) 0.8841(3) 0.108(7) Uani 0.623(12) 1 d G U P B 1
H83 H 0.5387 0.1742 0.8992 0.129 Uiso 0.623(12) 1 calc R . P B 1
C82 C 0.6432(8) 0.2668(10) 0.89677(19) 0.093(6) Uani 0.623(12) 1 d G U P B 1
H82 H 0.6420 0.2896 0.9203 0.111 Uiso 0.623(12) 1 calc R . P B 1
C81 C 0.7069(6) 0.3019(8) 0.8742(3) 0.064(4) Uani 0.623(12) 1 d G U P B 1
H81 H 0.7484 0.3482 0.8827 0.077 Uiso 0.623(12) 1 calc R . P B 1
C86A C 0.6295(12) 0.6910(15) 0.5555(4) 0.086(8) Uani 0.440(12) 1 d . U P C 2
H86A H 0.6609 0.6483 0.5405 0.103 Uiso 0.440(12) 1 calc R . P C 2
C87A C 0.6642(10) 0.7222(16) 0.5882(5) 0.089(9) Uani 0.440(12) 1 d G U P C 2
H87A H 0.7189 0.7003 0.5951 0.107 Uiso 0.440(12) 1 calc R . P C 2
C88A C 0.6172(12) 0.7861(15) 0.6105(4) 0.095(10) Uani 0.440(12) 1 d G U P C 2
H88A H 0.6404 0.8069 0.6324 0.114 Uiso 0.440(12) 1 calc R . P C 2
C89A C 0.5355(12) 0.8188(15) 0.6001(5) 0.103(10) Uani 0.440(12) 1 d G U P C 2
H89A H 0.5040 0.8615 0.6150 0.123 Uiso 0.440(12) 1 calc R . P C 2
C90A C 0.5007(10) 0.7876(15) 0.5673(5) 0.112(11) Uani 0.440(12) 1 d G U P C 2
H90A H 0.4461 0.8094 0.5604 0.134 Uiso 0.440(12) 1 calc R . P C 2
C85A C 0.5477(12) 0.7237(14) 0.5450(4) 0.108(11) Uani 0.440(12) 1 d G U P C 2
H85A H 0.5245 0.7028 0.5232 0.130 Uiso 0.440(12) 1 calc R . P C 2
C86 C 0.6161(7) 0.6354(6) 0.5670(3) 0.052(4) Uani 0.560(12) 1 d . U P C 1
H86 H 0.6228 0.5639 0.5653 0.062 Uiso 0.560(12) 1 calc R . P C 1
C85 C 0.5710(6) 0.6891(8) 0.5406(2) 0.047(4) Uani 0.560(12) 1 d G U P C 1
H85 H 0.5475 0.6536 0.5211 0.057 Uiso 0.560(12) 1 calc R . P C 1
C90 C 0.5609(7) 0.7960(8) 0.5432(2) 0.056(4) Uani 0.560(12) 1 d G U P C 1
H90 H 0.5307 0.8319 0.5255 0.067 Uiso 0.560(12) 1 calc R . P C 1
C89 C 0.5960(8) 0.8491(6) 0.5722(3) 0.059(5) Uani 0.560(12) 1 d G U P C 1
H89 H 0.5893 0.9206 0.5740 0.070 Uiso 0.560(12) 1 calc R . P C 1
C88 C 0.6412(8) 0.7954(7) 0.5987(3) 0.074(7) Uani 0.560(12) 1 d G U P C 1
H88 H 0.6647 0.8309 0.6182 0.089 Uiso 0.560(12) 1 calc R . P C 1
C87 C 0.6512(8) 0.6885(7) 0.5961(3) 0.072(7) Uani 0.560(12) 1 d G U P C 1
H87 H 0.6814 0.6526 0.6138 0.086 Uiso 0.560(12) 1 calc R . P C 1

loop_
_atom_site_aniso_label
_atom_site_aniso_U_11
_atom_site_aniso_U_22
_atom_site_aniso_U_33
_atom_site_aniso_U_23
_atom_site_aniso_U_13
_atom_site_aniso_U_12
Y1 0.0205(3) 0.0272(3) 0.0161(3) -0.0010(3) 0.0005(2) 0.0031(3)
N1 0.020(3) 0.018(3) 0.019(2) -0.002(2) 0.0015(19) 0.001(2)
N2 0.018(3) 0.028(3) 0.023(3) 0.000(2) -0.002(2) -0.001(2)
C1 0.020(3) 0.023(3) 0.023(3) -0.002(3) 0.003(2) -0.004(3)
C2 0.026(3) 0.038(4) 0.019(3) 0.000(3) 0.002(3) 0.001(3)
C3 0.022(3) 0.059(5) 0.023(3) 0.003(3) 0.005(3) -0.014(3)
C4 0.016(3) 0.030(3) 0.016(3) -0.002(3) 0.004(2) -0.003(3)
C5 0.021(4) 0.034(4) 0.026(3) -0.010(3) 0.008(3) 0.000(3)
C6 0.034(4) 0.054(5) 0.027(4) -0.019(4) 0.005(3) -0.013(4)
C7 0.043(4) 0.074(6) 0.015(3) -0.006(4) 0.005(3) -0.017(4)
C8 0.033(4) 0.050(5) 0.022(4) 0.006(3) 0.003(3) -0.002(3)
C9 0.020(3) 0.037(4) 0.020(3) -0.002(3) 0.002(3) 0.001(3)
C10 0.050(5) 0.028(4) 0.037(4) -0.012(3) -0.002(3) 0.001(3)
C11 0.065(6) 0.133(9) 0.018(4) 0.005(5) -0.006(4) -0.041(6)
C12 0.045(5) 0.030(4) 0.043(4) 0.007(3) -0.002(3) -0.001(3)
C13 0.021(3) 0.030(3) 0.020(3) 0.000(3) 0.002(2) -0.003(3)
C14 0.029(4) 0.026(3) 0.022(3) 0.004(3) -0.005(3) -0.003(3)
C15 0.031(4) 0.031(4) 0.025(3) 0.003(3) -0.004(3) 0.008(3)
C16 0.022(3) 0.037(4) 0.024(3) 0.000(3) 0.002(3) -0.004(3)
C17 0.021(4) 0.031(4) 0.036(4) 0.001(3) 0.003(3) -0.008(3)
C18 0.028(4) 0.029(4) 0.035(4) -0.004(3) -0.002(3) -0.001(3)
C19 0.059(5) 0.028(4) 0.050(5) 0.001(3) -0.027(4) 0.003(4)
C20 0.021(3) 0.051(5) 0.043(4) 0.000(4) -0.004(3) -0.004(3)
C21 0.036(5) 0.034(4) 0.076(6) -0.009(4) -0.014(4) -0.002(4)
C22 0.022(4) 0.049(5) 0.042(4) 0.020(4) 0.001(3) -0.001(3)
C23 0.040(5) 0.044(4) 0.046(4) 0.023(4) -0.017(4) -0.010(4)
C24 0.042(5) 0.022(3) 0.040(4) 0.008(3) -0.006(3) 0.002(3)
C25 0.022(4) 0.034(4) 0.066(5) 0.018(4) -0.006(4) 0.003(3)
C26 0.046(5) 0.036(4) 0.032(4) 0.009(3) -0.013(3) -0.002(4)
C27 0.046(5) 0.098(8) 0.059(5) 0.023(5) 0.018(4) -0.010(5)
C28 0.019(3) 0.032(4) 0.030(3) -0.004(3) -0.003(3) 0.003(3)
C29 0.017(3) 0.058(5) 0.024(3) -0.002(3) -0.003(3) -0.001(3)
C30 0.040(4) 0.034(4) 0.034(4) 0.015(3) -0.019(3) -0.016(3)
C31 0.030(4) 0.036(4) 0.024(3) -0.006(3) -0.009(3) 0.010(3)
C32 0.025(4) 0.036(4) 0.023(3) 0.009(3) -0.002(3) 0.005(3)
C33 0.041(5) 0.037(4) 0.067(5) -0.014(4) -0.022(4) 0.005(4)
C34A 0.036(4) 0.024(4) 0.039(4) -0.012(3) -0.003(4) 0.001(4)
C35A 0.033(3) 0.027(5) 0.038(4) -0.014(3) -0.007(4) 0.000(4)
C36A 0.035(4) 0.028(5) 0.032(4) -0.013(3) -0.002(3) 0.006(4)
C37A 0.033(3) 0.031(5) 0.033(5) -0.013(4) 0.001(4) 0.008(4)
C38A 0.036(4) 0.029(5) 0.036(5) -0.011(4) -0.003(4) 0.006(4)
C39A 0.047(6) 0.041(8) 0.048(8) -0.006(5) 0.006(6) -0.004(6)
Y2 0.0279(3) 0.0183(3) 0.0149(3) 0.0008(2) 0.0002(2) 0.0042(3)
N3 0.028(3) 0.032(3) 0.022(3) 0.003(2) 0.008(2) 0.004(2)
N4 0.023(3) 0.032(3) 0.021(3) 0.000(2) 0.001(2) 0.002(2)
C40 0.028(4) 0.030(4) 0.020(3) 0.000(3) 0.002(3) -0.001(3)
C41 0.027(4) 0.037(4) 0.021(3) 0.008(3) 0.002(3) 0.004(3)
C42 0.027(4) 0.031(4) 0.026(3) 0.009(3) 0.000(3) 0.002(3)
C43 0.029(4) 0.027(3) 0.024(3) 0.007(3) -0.001(3) 0.004(3)
C44 0.029(4) 0.035(4) 0.025(3) 0.003(3) -0.002(3) 0.003(3)
C45 0.038(4) 0.037(4) 0.028(4) -0.005(3) -0.003(3) 0.010(3)
C46 0.033(4) 0.031(4) 0.029(4) -0.002(3) -0.012(3) 0.004(3)
C47 0.031(4) 0.039(4) 0.026(3) 0.007(3) -0.011(3) 0.001(3)
C48 0.022(4) 0.031(4) 0.022(3) 0.001(3) -0.006(3) 0.004(3)
C49 0.042(5) 0.048(5) 0.039(4) 0.001(4) 0.009(3) 0.006(4)
C50 0.034(4) 0.048(5) 0.048(4) -0.005(4) -0.014(3) 0.004(4)
C51 0.047(5) 0.045(4) 0.025(4) 0.001(3) 0.004(3) 0.011(4)
C52 0.028(4) 0.029(3) 0.020(3) 0.004(3) -0.003(3) 0.003(3)
C53 0.035(4) 0.030(4) 0.023(3) 0.005(3) -0.002(3) 0.004(3)
C54 0.034(4) 0.035(4) 0.038(4) 0.010(3) 0.010(3) -0.004(3)
C55 0.039(4) 0.039(4) 0.038(4) 0.011(3) -0.002(3) -0.007(4)
C56 0.043(5) 0.036(4) 0.028(4) -0.003(3) -0.002(3) 0.000(3)
C57 0.022(4) 0.039(4) 0.021(3) 0.002(3) -0.001(3) 0.003(3)
C58 0.045(5) 0.051(5) 0.034(4) 0.007(4) 0.016(3) -0.004(4)
C59 0.057(6) 0.063(6) 0.057(5) -0.013(4) 0.008(4) -0.023(5)
C60 0.025(4) 0.048(4) 0.039(4) -0.002(3) 0.008(3) 0.004(3)
C61 0.038(4) 0.024(3) 0.033(4) -0.011(3) -0.008(3) 0.002(3)
C62 0.043(4) 0.028(4) 0.016(3) -0.007(3) 0.001(3) -0.005(3)
C63 0.030(4) 0.043(4) 0.038(4) -0.023(3) 0.001(3) 0.006(3)
C64 0.057(5) 0.019(3) 0.028(4) -0.005(3) -0.014(3) 0.011(3)
C65 0.059(5) 0.022(3) 0.030(4) -0.008(3) -0.008(3) 0.000(3)
C66 0.044(5) 0.045(5) 0.045(4) 0.000(4) -0.015(4) -0.013(4)
C67 0.034(4) 0.030(4) 0.021(3) 0.011(3) 0.000(3) 0.003(3)
C68 0.062(5) 0.031(4) 0.033(4) 0.020(3) -0.013(4) -0.013(4)
C69 0.100(7) 0.018(4) 0.025(4) 0.005(3) 0.028(4) 0.004(4)
C70 0.060(6) 0.040(5) 0.043(5) 0.027(4) 0.015(4) 0.024(4)
C71 0.040(5) 0.041(4) 0.030(4) 0.016(3) 0.004(3) 0.004(4)
C72 0.048(5) 0.057(5) 0.046(5) 0.004(4) 0.010(4) -0.003(4)
C73 0.032(4) 0.032(4) 0.035(4) -0.010(3) 0.014(3) -0.009(3)
C74 0.020(3) 0.069(5) 0.012(3) 0.000(3) 0.001(2) 0.009(4)
C75 0.040(4) 0.037(4) 0.024(4) 0.003(3) 0.009(3) 0.012(3)
C76 0.030(4) 0.046(4) 0.019(3) -0.005(3) 0.003(3) -0.018(3)
C77 0.029(4) 0.044(4) 0.028(4) 0.015(3) 0.005(3) 0.015(3)
C78 0.059(6) 0.066(6) 0.048(5) -0.005(4) 0.015(4) -0.001(5)
C34 0.032(3) 0.028(4) 0.040(4) -0.013(3) -0.001(3) 0.002(3)
C35 0.039(3) 0.031(4) 0.030(3) -0.014(3) 0.000(3) 0.004(3)
C36 0.031(3) 0.027(4) 0.037(3) -0.011(3) -0.007(3) -0.002(3)
C37 0.032(3) 0.023(4) 0.043(4) -0.008(3) 0.000(3) -0.001(4)
C38 0.035(4) 0.021(4) 0.039(4) -0.010(3) -0.004(3) 0.001(4)
C39 0.034(4) 0.067(7) 0.058(6) -0.013(6) 0.002(4) 0.010(5)
C79A 0.083(19) 0.110(17) 0.060(12) -0.006(11) 0.025(10) 0.021(13)
C84A 0.15(3) 0.135(18) 0.085(16) 0.015(14) -0.012(16) -0.016(18)
C83A 0.29(6) 0.17(2) 0.14(2) 0.06(2) -0.11(3) -0.10(3)
C82A 0.09(2) 0.108(18) 0.065(12) 0.000(12) -0.003(11) 0.013(13)
C81A 0.24(4) 0.15(2) 0.12(2) 0.041(18) -0.09(3) -0.07(3)
C80A 0.076(18) 0.104(16) 0.062(13) -0.011(10) 0.017(11) 0.032(13)
C80 0.041(7) 0.063(8) 0.050(6) 0.005(5) 0.005(5) -0.003(6)
C79 0.048(8) 0.090(11) 0.068(8) -0.021(7) 0.028(6) -0.020(8)
C84 0.052(8) 0.098(11) 0.084(8) 0.003(8) 0.028(7) -0.006(8)
C83 0.111(12) 0.132(14) 0.081(8) 0.001(8) 0.035(7) -0.004(10)
C82 0.110(11) 0.117(13) 0.051(7) 0.015(7) 0.013(6) 0.010(9)
C81 0.071(9) 0.072(9) 0.049(6) 0.008(6) -0.013(5) 0.020(7)
C86A 0.116(15) 0.083(16) 0.059(10) 0.006(11) 0.000(9) 0.048(13)
C87A 0.096(13) 0.11(2) 0.064(10) 0.009(11) 0.003(9) 0.026(13)
C88A 0.094(14) 0.13(2) 0.064(11) -0.012(12) -0.008(10) 0.027(13)
C89A 0.100(14) 0.12(2) 0.084(13) -0.031(13) -0.013(10) 0.039(14)
C90A 0.120(14) 0.12(2) 0.098(14) -0.033(14) -0.036(11) 0.062(14)
C85A 0.133(16) 0.11(2) 0.082(12) -0.025(13) -0.031(11) 0.066(14)
C86 0.047(9) 0.046(7) 0.062(8) 0.002(5) -0.008(6) -0.004(6)
C85 0.035(8) 0.064(7) 0.043(7) 0.003(5) 0.008(5) 0.010(6)
C90 0.056(9) 0.062(7) 0.049(7) 0.005(5) 0.002(6) 0.003(6)
C89 0.072(11) 0.033(6) 0.070(8) 0.013(5) -0.020(7) 0.002(6)
C88 0.115(16) 0.019(6) 0.086(10) -0.004(6) -0.057(11) -0.002(6)
C87 0.097(14) 0.028(6) 0.088(10) 0.005(6) -0.046(10) 0.000(6)

loop_
_atom_type_symbol
_atom_type_description
_atom_type_scat_dispersion_real
_atom_type_scat_dispersion_imag
_atom_type_scat_source
C C 0.0033 0.0016 'International Tables Vol C Tables 4.2.6.8 and 6.1.1.4'
H H 0.0000 0.0000 'International Tables Vol C Tables 4.2.6.8 and 6.1.1.4'
N N 0.0061 0.0033 'International Tables Vol C Tables 4.2.6.8 and 6.1.1.4'
Y Y -2.7962 3.5667 'International Tables Vol C Tables 4.2.6.8 and 6.1.1.4'

loop_
_geom_angle_atom_site_label_1
_geom_angle_atom_site_label_2
_geom_angle_atom_site_label_3
_geom_angle
C2 Y1 C23 116.5(2)
C2 Y1 C24 87.0(2)
C2 Y1 C25 75.1(2)
C2 Y1 C30 94.1(2)
C2 Y1 C31 124.5(2)
C2 Y1 C35A 83.0(4)
C2 Y1 C36A 112.1(4)
C2 Y1 C37A 129.0(3)
C2 Y1 C35 109.8(2)
C2 Y1 C36 79.6(3)
C2 Y1 C37 68.4(2)
C23 Y1 C35A 121.5(4)
C23 Y1 C35 105.0(2)
C23 Y1 C37 149.0(2)
C24 Y1 C23 29.5(2)
C24 Y1 C25 29.94(19)
C24 Y1 C35A 122.5(3)
C24 Y1 C35 119.7(2)
C24 Y1 C37 140.0(2)
C25 Y1 C23 48.7(2)
C25 Y1 C35A 93.4(3)
C25 Y1 C35 97.4(2)
C25 Y1 C37 110.7(2)
C30 Y1 C23 117.0(2)
C30 Y1 C24 121.7(2)
C30 Y1 C25 148.0(2)
C30 Y1 C31 30.4(2)
C30 Y1 C35A 115.5(3)
C30 Y1 C37A 90.6(4)
C30 Y1 C35 114.5(2)
C30 Y1 C36 120.1(2)
C30 Y1 C37 92.2(2)
C31 Y1 C23 97.9(2)
C31 Y1 C24 116.6(2)
C31 Y1 C25 145.5(2)
C31 Y1 C35A 115.4(3)
C31 Y1 C37A 72.5(3)
C31 Y1 C35 100.5(2)
C31 Y1 C36 121.2(2)
C31 Y1 C37 103.4(2)
C36A Y1 C23 98.8(3)
C36A Y1 C24 113.5(3)
C36A Y1 C25 92.2(3)
C36A Y1 C30 119.6(3)
C36A Y1 C31 103.1(4)
C36A Y1 C35A 30.4(2)
C36A Y1 C37A 30.79(17)
C37A Y1 C23 106.0(4)
C37A Y1 C24 131.6(4)
C37A Y1 C25 119.8(4)
C37A Y1 C35A 50.0(2)
C35 Y1 C37 49.17(13)
C36 Y1 C23 118.8(2)
C36 Y1 C24 117.4(2)
C36 Y1 C25 88.0(2)
C36 Y1 C35 30.21(11)
C36 Y1 C37 30.12(10)
C1 N1 C2 111.8(5)
C1 N1 C4 118.9(5)
C2 N1 C4 129.3(5)
C1 N2 C3 107.1(5)
C1 N2 C13 125.3(5)
C3 N2 C13 127.5(5)
N1 C1 H1 126.0
N2 C1 N1 108.0(5)
N2 C1 H1 126.0
N1 C2 Y1 139.9(4)
C3 C2 Y1 118.5(4)
C3 C2 N1 101.4(5)
N2 C3 H3 124.1
C2 C3 N2 111.8(5)
C2 C3 H3 124.1
C5 C4 N1 118.2(5)
C9 C4 N1 118.6(5)
C9 C4 C5 123.1(5)
C4 C5 C10 121.1(5)
C6 C5 C4 117.0(6)
C6 C5 C10 121.9(6)
C5 C6 H6 119.4
C7 C6 C5 121.2(6)
C7 C6 H6 119.4
C6 C7 C11 120.8(7)
C8 C7 C6 119.5(6)
C8 C7 C11 119.7(7)
C7 C8 H8 119.3
C7 C8 C9 121.3(7)
C9 C8 H8 119.3
C4 C9 C8 117.8(6)
C4 C9 C12 122.2(5)
C8 C9 C12 119.9(6)
C5 C10 H10A 109.5
C5 C10 H10B 109.5
C5 C10 H10C 109.5
H10A C10 H10B 109.5
H10A C10 H10C 109.5
H10B C10 H10C 109.5
C7 C11 H11A 109.5
C7 C11 H11B 109.5
C7 C11 H11C 109.5
H11A C11 H11B 109.5
H11A C11 H11C 109.5
H11B C11 H11C 109.5
C9 C12 H12A 109.5
C9 C12 H12B 109.5
C9 C12 H12C 109.5
H12A C12 H12B 109.5
H12A C12 H12C 109.5
H12B C12 H12C 109.5
C14 C13 N2 117.5(5)
C14 C13 C18 124.1(6)
C18 C13 N2 118.3(5)
C13 C14 C15 116.5(6)
C13 C14 C19 122.2(6)
C15 C14 C19 121.4(6)
C14 C15 H15 119.0
C16 C15 C14 122.0(6)
C16 C15 H15 119.0
C15 C16 C20 120.6(6)
C17 C16 C15 118.8(6)
C17 C16 C20 120.6(6)
C16 C17 H17 119.1
C16 C17 C18 121.8(6)
C18 C17 H17 119.1
C13 C18 C17 116.8(6)
C13 C18 C21 122.4(6)
C17 C18 C21 120.8(6)
C14 C19 H19A 109.5
C14 C19 H19B 109.5
C14 C19 H19C 109.5
H19A C19 H19B 109.5
H19A C19 H19C 109.5
H19B C19 H19C 109.5
C16 C20 H20A 109.5
C16 C20 H20B 109.5
C16 C20 H20C 109.5
H20A C20 H20B 109.5
H20A C20 H20C 109.5
H20B C20 H20C 109.5
C18 C21 H21A 109.5
C18 C21 H21B 109.5
C18 C21 H21C 109.5
H21A C21 H21B 109.5
H21A C21 H21C 109.5
H21B C21 H21C 109.5
C23 C22 Y1 74.1(4)
C23 C22 C26 108.4(7)
C23 C22 C27 125.2(7)
C26 C22 Y1 75.1(4)
C26 C22 C27 126.1(7)
C27 C22 Y1 120.9(5)
Y1 C23 H23 115.7
C22 C23 Y1 77.4(4)
C22 C23 H23 125.2
C22 C23 C24 109.5(6)
C24 C23 Y1 73.6(4)
C24 C23 H23 125.2
Y1 C24 H24 113.4
C23 C24 Y1 76.8(4)
C23 C24 H24 126.1
C23 C24 C25 107.9(7)
C25 C24 Y1 76.2(4)
C25 C24 H24 126.1
Y1 C25 H25 115.1
C24 C25 Y1 73.9(4)
C24 C25 H25 126.8
C24 C25 C26 106.5(6)
C26 C25 Y1 76.6(4)
C26 C25 H25 126.8
Y1 C26 H26 116.7
C22 C26 Y1 75.9(4)
C22 C26 C25 107.7(6)
C22 C26 H26 126.2
C25 C26 Y1 73.4(4)
C25 C26 H26 126.2
C22 C27 H27A 109.5
C22 C27 H27B 109.5
C22 C27 H27C 109.5
H27A C27 H27B 109.5
H27A C27 H27C 109.5
H27B C27 H27C 109.5
C29 C28 Y1 71.5(3)
C29 C28 C33 126.1(6)
C32 C28 Y1 71.4(3)
C32 C28 C29 106.1(6)
C32 C28 C33 127.5(6)
C33 C28 Y1 126.2(4)
Y1 C29 H29 116.2
C28 C29 Y1 80.0(4)
C28 C29 H29 125.4
C30 C29 Y1 70.2(3)
C30 C29 C28 109.1(6)
C30 C29 H29 125.4
Y1 C30 H30 111.4
C29 C30 Y1 80.1(4)
C29 C30 H30 126.0
C29 C30 C31 108.1(6)
C31 C30 Y1 75.1(3)
C31 C30 H30 126.0
Y1 C31 H31 112.1
C30 C31 Y1 74.4(4)
C30 C31 H31 126.6
C30 C31 C32 106.8(6)
C32 C31 Y1 79.7(4)
C32 C31 H31 126.6
Y1 C32 H32 115.9
C28 C32 Y1 80.1(4)
C28 C32 C31 109.9(6)
C28 C32 H32 125.1
C31 C32 Y1 70.7(4)
C31 C32 H32 125.1
C28 C33 H33A 109.5
C28 C33 H33B 109.5
C28 C33 H33C 109.5
H33A C33 H33B 109.5
H33A C33 H33C 109.5
H33B C33 H33C 109.5
C35A C34A Y1 71.7(7)
C38A C34A Y1 74.2(6)
C38A C34A C35A 108.0
C39A C34A Y1 124.8(12)
C39A C34A C35A 124.6(15)
C39A C34A C38A 127.1(15)
Y1 C35A H35A 116.0
C34A C35A Y1 78.8(6)
C34A C35A H35A 126.0
C36A C35A Y1 71.2(6)
C36A C35A C34A 108.0
C36A C35A H35A 126.0
Y1 C36A H36A 112.1
C35A C36A Y1 78.3(6)
C35A C36A H36A 126.0
C37A C36A Y1 76.1(7)
C37A C36A C35A 108.0
C37A C36A H36A 126.0
Y1 C37A H37A 113.7
C36A C37A Y1 73.1(7)
C36A C37A H37A 126.0
C36A C37A C38A 108.0
C38A C37A Y1 79.5(6)
C38A C37A H37A 126.0
Y1 C38A H38A 118.5
C34A C38A Y1 76.7(6)
C34A C38A C37A 108.0
C34A C38A H38A 126.0
C37A C38A Y1 70.7(6)
C37A C38A H38A 126.0
C34A C39A H39A 109.5
C34A C39A H39B 109.5
C34A C39A H39C 109.5
H39A C39A H39B 109.5
H39A C39A H39C 109.5
H39B C39A H39C 109.5
C41 Y2 C61 133.0(2)
C41 Y2 C62 112.9(2)
C41 Y2 C63 85.0(2)
C41 Y2 C64 86.8(2)
C41 Y2 C65 114.0(2)
C41 Y2 C69 88.7(3)
C41 Y2 C70 118.2(2)
C41 Y2 C74 71.02(19)
C41 Y2 C75 90.4(2)
C41 Y2 C76 118.63(19)
C41 Y2 C77 113.6(2)
C61 Y2 C65 29.44(18)
C61 Y2 C74 123.2(2)
C61 Y2 C77 103.9(2)
C62 Y2 C61 29.30(19)
C62 Y2 C64 49.15(19)
C62 Y2 C65 48.4(2)
C62 Y2 C74 146.1(2)
C62 Y2 C77 131.5(2)
C63 Y2 C61 49.4(2)
C63 Y2 C62 30.65(19)
C63 Y2 C64 29.8(2)
C63 Y2 C65 48.8(2)
C63 Y2 C69 129.6(2)
C63 Y2 C70 123.1(2)
C63 Y2 C74 126.1(2)
C63 Y2 C75 108.7(2)
C63 Y2 C76 118.9(2)
C63 Y2 C77 147.9(2)
C64 Y2 C61 48.67(19)
C64 Y2 C65 29.0(2)
C64 Y2 C74 99.4(2)
C64 Y2 C77 121.4(2)
C65 Y2 C74 98.2(2)
C65 Y2 C77 99.2(2)
C69 Y2 C61 126.6(2)
C69 Y2 C62 115.2(2)
C69 Y2 C64 159.2(2)
C69 Y2 C65 155.3(2)
C69 Y2 C74 98.2(2)
C69 Y2 C75 121.3(2)
C69 Y2 C76 107.9(2)
C69 Y2 C77 78.8(2)
C70 Y2 C61 99.0(2)
C70 Y2 C62 97.1(2)
C70 Y2 C64 145.4(2)
C70 Y2 C65 125.9(2)
C70 Y2 C69 29.8(2)
C70 Y2 C74 110.7(2)
C70 Y2 C75 121.0(2)
C70 Y2 C76 95.4(2)
C70 Y2 C77 72.4(2)
C74 Y2 C77 47.62(18)
C75 Y2 C61 94.0(2)
C75 Y2 C62 118.7(2)
C75 Y2 C64 79.0(2)
C75 Y2 C65 70.3(2)
C75 Y2 C74 29.15(19)
C75 Y2 C77 48.62(19)
C76 Y2 C61 82.2(2)
C76 Y2 C62 111.5(2)
C76 Y2 C64 91.9(2)
C76 Y2 C65 70.5(2)
C76 Y2 C74 48.71(18)
C76 Y2 C75 30.29(19)
C76 Y2 C77 29.6(2)
C40 N3 C41 113.5(6)
C40 N3 C43 119.1(5)
C41 N3 C43 127.3(5)
C40 N4 C42 107.2(5)
C40 N4 C52 126.5(5)
C42 N4 C52 126.1(5)
N3 C40 N4 107.2(5)
N3 C40 H40 126.4
N4 C40 H40 126.4
N3 C41 Y2 139.1(5)
C42 C41 Y2 119.0(4)
C42 C41 N3 100.9(5)
N4 C42 C41 111.2(5)
N4 C42 H42 124.4
C41 C42 H42 124.4
C44 C43 N3 117.8(6)
C48 C43 N3 121.4(6)
C48 C43 C44 120.8(6)
C43 C44 C49 121.5(6)
C45 C44 C43 118.5(6)
C45 C44 C49 119.9(6)
C44 C45 H45 119.1
C44 C45 C46 121.9(6)
C46 C45 H45 119.1
C45 C46 C47 117.9(6)
C45 C46 C50 121.2(6)
C47 C46 C50 120.9(6)
C46 C47 H47 119.3
C48 C47 C46 121.4(6)
C48 C47 H47 119.3
C43 C48 C47 119.4(6)
C43 C48 C51 121.7(6)
C47 C48 C51 118.8(6)
C44 C49 H49A 109.5
C44 C49 H49B 109.5
C44 C49 H49C 109.5
H49A C49 H49B 109.5
H49A C49 H49C 109.5
H49B C49 H49C 109.5
C46 C50 H50A 109.5
C46 C50 H50B 109.5
C46 C50 H50C 109.5
H50A C50 H50B 109.5
H50A C50 H50C 109.5
H50B C50 H50C 109.5
C48 C51 H51A 109.5
C48 C51 H51B 109.5
C48 C51 H51C 109.5
H51A C51 H51B 109.5
H51A C51 H51C 109.5
H51B C51 H51C 109.5
C53 C52 N4 117.6(5)
C57 C52 N4 118.9(6)
C57 C52 C53 123.5(6)
C52 C53 C58 121.0(6)
C54 C53 C52 117.1(6)
C54 C53 C58 121.9(6)
C53 C54 H54 118.9
C53 C54 C55 122.2(6)
C55 C54 H54 118.9
C54 C55 C56 118.3(6)
C54 C55 C59 121.5(7)
C56 C55 C59 120.1(7)
C55 C56 H56 119.2
C57 C56 C55 121.6(6)
C57 C56 H56 119.2
C52 C57 C56 117.3(6)
C52 C57 C60 121.3(6)
C56 C57 C60 121.4(6)
C53 C58 H58A 109.5
C53 C58 H58B 109.5
C53 C58 H58C 109.5
H58A C58 H58B 109.5
H58A C58 H58C 109.5
H58B C58 H58C 109.5
C55 C59 H59A 109.5
C55 C59 H59B 109.5
C55 C59 H59C 109.5
H59A C59 H59B 109.5
H59A C59 H59C 109.5
H59B C59 H59C 109.5
C57 C60 H60A 109.5
C57 C60 H60B 109.5
C57 C60 H60C 109.5
H60A C60 H60B 109.5
H60A C60 H60C 109.5
H60B C60 H60C 109.5
C62 C61 Y2 73.8(3)
C62 C61 C65 107.7(6)
C62 C61 C66 127.1(6)
C65 C61 Y2 75.9(3)
C65 C61 C66 125.1(7)
C66 C61 Y2 119.6(4)
Y2 C62 H62 115.7
C61 C62 Y2 76.9(4)
C61 C62 H62 126.0
C61 C62 C63 108.1(6)
C63 C62 Y2 73.6(3)
C63 C62 H62 126.0
Y2 C63 H63 113.6
C62 C63 Y2 75.8(4)
C62 C63 H63 126.6
C64 C63 Y2 76.6(4)
C64 C63 C62 106.7(6)
C64 C63 H63 126.6
Y2 C64 H64 115.6
C63 C64 Y2 73.6(4)
C63 C64 H64 125.5
C65 C64 Y2 77.3(4)
C65 C64 C63 109.0(6)
C65 C64 H64 125.5
Y2 C65 H65 117.9
C61 C65 Y2 74.7(4)
C61 C65 H65 125.7
C64 C65 Y2 73.6(4)
C64 C65 C61 108.6(7)
C64 C65 H65 125.7
C61 C66 H66A 109.5
C61 C66 H66B 109.5
C61 C66 H66C 109.5
H66A C66 H66B 109.5
H66A C66 H66C 109.5
H66B C66 H66C 109.5
C68 C67 Y2 72.1(4)
C68 C67 C72 124.9(7)
C71 C67 Y2 72.8(4)
C71 C67 C68 108.4(6)
C71 C67 C72 126.5(6)
C72 C67 Y2 124.3(4)
Y2 C68 H68 115.1
C67 C68 Y2 79.5(4)
C67 C68 H68 126.3
C67 C68 C69 107.5(7)
C69 C68 Y2 71.3(4)
C69 C68 H68 126.3
Y2 C69 H69 112.5
C68 C69 Y2 78.8(4)
C68 C69 H69 126.8
C70 C69 Y2 74.8(4)
C70 C69 C68 106.5(6)
C70 C69 H69 126.8
Y2 C70 H70 111.5
C69 C70 Y2 75.4(4)
C69 C70 H70 125.4
C71 C70 Y2 80.1(4)
C71 C70 C69 109.3(7)
C71 C70 H70 125.4
Y2 C71 H71 116.0
C67 C71 Y2 79.3(4)
C67 C71 C70 108.3(7)
C67 C71 H71 125.9
C70 C71 Y2 70.8(4)
C70 C71 H71 125.9
C67 C72 H72A 109.5
C67 C72 H72B 109.5
C67 C72 H72C 109.5
H72A C72 H72B 109.5
H72A C72 H72C 109.5
H72B C72 H72C 109.5
C74 C73 Y2 72.7(3)
C74 C73 C78 124.3(6)
C77 C73 Y2 73.1(4)
C77 C73 C74 107.5(6)
C77 C73 C78 127.8(7)
C78 C73 Y2 125.1(5)
Y2 C74 H74 115.7
C73 C74 Y2 78.5(3)
C73 C74 H74 125.6
C75 C74 Y2 72.2(3)
C75 C74 C73 108.7(5)
C75 C74 H74 125.6
Y2 C75 H75 113.0
C74 C75 Y2 78.7(4)
C74 C75 H75 125.9
C74 C75 C76 108.1(6)
C76 C75 Y2 74.8(4)
C76 C75 H75 125.9
Y2 C76 H76 112.5
C75 C76 Y2 74.9(4)
C75 C76 H76 126.6
C77 C76 Y2 78.7(4)
C77 C76 C75 106.9(6)
C77 C76 H76 126.6
Y2 C77 H77 116.2
C73 C77 Y2 78.4(4)
C73 C77 C76 108.7(6)
C73 C77 H77 125.6
C76 C77 Y2 71.7(4)
C76 C77 H77 125.6
C73 C78 H78A 109.5
C73 C78 H78B 109.5
C73 C78 H78C 109.5
H78A C78 H78B 109.5
H78A C78 H78C 109.5
H78B C78 H78C 109.5
C35 C34 Y1 70.9(4)
C35 C34 C38 108.0
C35 C34 C39 126.4(8)
C38 C34 Y1 76.0(3)
C38 C34 C39 125.6(8)
C39 C34 Y1 120.5(7)
Y1 C35 H35 114.0
C34 C35 Y1 80.0(4)
C34 C35 H35 126.0
C36 C35 Y1 72.3(3)
C36 C35 C34 108.0
C36 C35 H35 126.0
Y1 C36 H36 111.2
C35 C36 Y1 77.5(3)
C35 C36 H36 126.0
C35 C36 C37 108.0
C37 C36 Y1 78.0(4)
C37 C36 H36 126.0
Y1 C37 H37 114.5
C36 C37 Y1 71.8(4)
C36 C37 H37 126.0
C38 C37 Y1 79.8(4)
C38 C37 C36 108.0
C38 C37 H37 126.0
Y1 C38 H38 119.3
C34 C38 Y1 75.4(3)
C34 C38 H38 126.0
C37 C38 Y1 71.1(4)
C37 C38 C34 108.0
C37 C38 H38 126.0
C34 C39 H39D 109.5
C34 C39 H39E 109.5
C34 C39 H39F 109.5
H39D C39 H39E 109.5
H39D C39 H39F 109.5
H39E C39 H39F 109.5
C84A C79A H79A 120.0
C84A C79A C80A 120.0
C80A C79A H79A 120.0
C79A C84A H84A 120.0
C79A C84A C83A 120.0
C83A C84A H84A 120.0
C84A C83A H83A 120.0
C82A C83A C84A 120.0
C82A C83A H83A 120.0
C83A C82A H82A 120.0
C83A C82A C81A 120.0
C81A C82A H82A 120.0
C82A C81A H81A 120.0
C80A C81A C82A 120.0
C80A C81A H81A 120.0
C79A C80A H80A 120.0
C81A C80A C79A 120.0
C81A C80A H80A 120.0
C79 C80 H80 120.0
C79 C80 C81 120.0
C81 C80 H80 120.0
C80 C79 H79 120.0
C80 C79 C84 120.0
C84 C79 H79 120.0
C79 C84 H84 120.0
C83 C84 C79 120.0
C83 C84 H84 120.0
C84 C83 H83 120.0
C84 C83 C82 120.0
C82 C83 H83 120.0
C83 C82 H82 120.0
C81 C82 C83 120.0
C81 C82 H82 120.0
C80 C81 H81 120.0
C82 C81 C80 120.0
C82 C81 H81 120.0
C87A C86A H86A 120.0
C87A C86A C85A 120.0
C85A C86A H86A 120.0
C86A C87A H87A 120.0
C86A C87A C88A 120.0
C88A C87A H87A 120.0
C87A C88A H88A 120.0
C89A C88A C87A 120.0
C89A C88A H88A 120.0
C88A C89A H89A 120.0
C88A C89A C90A 120.0
C90A C89A H89A 120.0
C89A C90A H90A 120.0
C89A C90A C85A 120.0
C85A C90A H90A 120.0
C86A C85A H85A 120.0
C90A C85A C86A 120.0
C90A C85A H85A 120.0
C85 C86 H86 120.0
C85 C86 C87 120.0
C87 C86 H86 120.0
C86 C85 H85 120.0
C90 C85 C86 120.0
C90 C85 H85 120.0
C85 C90 H90 120.0
C89 C90 C85 120.0
C89 C90 H90 120.0
C90 C89 H89 120.0
C90 C89 C88 120.0
C88 C89 H89 120.0
C89 C88 H88 120.0
C87 C88 C89 120.0
C87 C88 H88 120.0
C86 C87 H87 120.0
C88 C87 C86 120.0
C88 C87 H87 120.0

loop_
_geom_bond_atom_site_label_1
_geom_bond_atom_site_label_2
_geom_bond_distance
Y1 C2 2.577(6)
Y1 C23 2.740(7)
Y1 C24 2.700(6)
Y1 C25 2.728(6)
Y1 C30 2.662(6)
Y1 C31 2.671(6)
Y1 C35A 2.75(2)
Y1 C36A 2.655(19)
Y1 C37A 2.693(15)
Y1 C35 2.755(10)
Y1 C36 2.689(11)
Y1 C37 2.768(9)
N1 C1 1.347(7)
N1 C2 1.417(7)
N1 C4 1.442(7)
N2 C1 1.320(7)
N2 C3 1.395(7)
N2 C13 1.458(7)
C1 H1 0.9300
C2 C3 1.359(8)
C3 H3 0.9300
C4 C5 1.394(8)
C4 C9 1.380(8)
C5 C6 1.391(8)
C5 C10 1.493(9)
C6 H6 0.9300
C6 C7 1.386(10)
C7 C8 1.379(10)
C7 C11 1.529(9)
C8 H8 0.9300
C8 C9 1.381(8)
C9 C12 1.506(9)
C10 H10A 0.9600
C10 H10B 0.9600
C10 H10C 0.9600
C11 H11A 0.9600
C11 H11B 0.9600
C11 H11C 0.9600
C12 H12A 0.9600
C12 H12B 0.9600
C12 H12C 0.9600
C13 C14 1.378(8)
C13 C18 1.380(8)
C14 C15 1.393(8)
C14 C19 1.496(8)
C15 H15 0.9300
C15 C16 1.379(8)
C16 C17 1.375(8)
C16 C20 1.514(8)
C17 H17 0.9300
C17 C18 1.391(8)
C18 C21 1.508(9)
C19 H19A 0.9600
C19 H19B 0.9600
C19 H19C 0.9600
C20 H20A 0.9600
C20 H20B 0.9600
C20 H20C 0.9600
C21 H21A 0.9600
C21 H21B 0.9600
C21 H21C 0.9600
C22 C23 1.359(10)
C22 C26 1.393(9)
C22 C27 1.543(10)
C23 H23 0.9300
C23 C24 1.388(10)
C24 H24 0.9300
C24 C25 1.402(9)
C25 H25 0.9300
C25 C26 1.423(10)
C26 H26 0.9300
C27 H27A 0.9600
C27 H27B 0.9600
C27 H27C 0.9600
C28 C29 1.400(9)
C28 C32 1.398(8)
C28 C33 1.525(9)
C29 H29 0.9300
C29 C30 1.398(10)
C30 H30 0.9300
C30 C31 1.399(9)
C31 H31 0.9300
C31 C32 1.399(9)
C32 H32 0.9300
C33 H33A 0.9600
C33 H33B 0.9600
C33 H33C 0.9600
C34A C35A 1.4200
C34A C38A 1.4200
C34A C39A 1.40(2)
C35A H35A 0.9300
C35A C36A 1.4200
C36A H36A 0.9300
C36A C37A 1.4200
C37A H37A 0.9300
C37A C38A 1.4200
C38A H38A 0.9300
C39A H39A 0.9600
C39A H39B 0.9600
C39A H39C 0.9600
Y2 C41 2.556(6)
Y2 C61 2.745(6)
Y2 C62 2.706(6)
Y2 C63 2.678(6)
Y2 C64 2.716(6)
Y2 C65 2.761(6)
Y2 C69 2.692(6)
Y2 C70 2.684(6)
Y2 C74 2.777(6)
Y2 C75 2.696(6)
Y2 C76 2.694(6)
Y2 C77 2.783(6)
N3 C40 1.318(8)
N3 C41 1.401(8)
N3 C43 1.440(8)
N4 C40 1.347(8)
N4 C42 1.376(7)
N4 C52 1.446(8)
C40 H40 0.9300
C41 C42 1.380(9)
C42 H42 0.9300
C43 C44 1.407(9)
C43 C48 1.375(8)
C44 C45 1.389(9)
C44 C49 1.514(9)
C45 H45 0.9300
C45 C46 1.391(9)
C46 C47 1.399(9)
C46 C50 1.516(9)
C47 H47 0.9300
C47 C48 1.393(9)
C48 C51 1.517(8)
C49 H49A 0.9600
C49 H49B 0.9600
C49 H49C 0.9600
C50 H50A 0.9600
C50 H50B 0.9600
C50 H50C 0.9600
C51 H51A 0.9600
C51 H51B 0.9600
C51 H51C 0.9600
C52 C53 1.393(9)
C52 C57 1.385(8)
C53 C54 1.383(9)
C53 C58 1.501(9)
C54 H54 0.9300
C54 C55 1.389(9)
C55 C56 1.403(9)
C55 C59 1.531(10)
C56 H56 0.9300
C56 C57 1.390(9)
C57 C60 1.497(9)
C58 H58A 0.9600
C58 H58B 0.9600
C58 H58C 0.9600
C59 H59A 0.9600
C59 H59B 0.9600
C59 H59C 0.9600
C60 H60A 0.9600
C60 H60B 0.9600
C60 H60C 0.9600
C61 C62 1.379(9)
C61 C65 1.399(9)
C61 C66 1.518(9)
C62 H62 0.9300
C62 C63 1.423(9)
C63 H63 0.9300
C63 C64 1.387(9)
C64 H64 0.9300
C64 C65 1.373(9)
C65 H65 0.9300
C66 H66A 0.9600
C66 H66B 0.9600
C66 H66C 0.9600
C67 C68 1.395(9)
C67 C71 1.370(9)
C67 C72 1.521(9)
C68 H68 0.9300
C68 C69 1.418(10)
C69 H69 0.9300
C69 C70 1.384(11)
C70 H70 0.9300
C70 C71 1.381(10)
C71 H71 0.9300
C72 H72A 0.9600
C72 H72B 0.9600
C72 H72C 0.9600
C73 C74 1.397(9)
C73 C77 1.387(9)
C73 C78 1.532(10)
C74 H74 0.9300
C74 C75 1.380(9)
C75 H75 0.9300
C75 C76 1.408(9)
C76 H76 0.9300
C76 C77 1.402(10)
C77 H77 0.9300
C78 H78A 0.9600
C78 H78B 0.9600
C78 H78C 0.9600
C34 C35 1.4200
C34 C38 1.4200
C34 C39 1.509(13)
C35 H35 0.9300
C35 C36 1.4200
C36 H36 0.9300
C36 C37 1.4200
C37 H37 0.9300
C37 C38 1.4200
C38 H38 0.9300
C39 H39D 0.9600
C39 H39E 0.9600
C39 H39F 0.9600
C79A H79A 0.9300
C79A C84A 1.3900
C79A C80A 1.3900
C84A H84A 0.9300
C84A C83A 1.3900
C83A H83A 0.9300
C83A C82A 1.3900
C82A H82A 0.9300
C82A C81A 1.3900
C81A H81A 0.9300
C81A C80A 1.3900
C80A H80A 0.9300
C80 H80 0.9300
C80 C79 1.3900
C80 C81 1.3900
C79 H79 0.9300
C79 C84 1.3900
C84 H84 0.9300
C84 C83 1.3900
C83 H83 0.9300
C83 C82 1.3900
C82 H82 0.9300
C82 C81 1.3900
C81 H81 0.9300
C86A H86A 0.9300
C86A C87A 1.3900
C86A C85A 1.3900
C87A H87A 0.9300
C87A C88A 1.3900
C88A H88A 0.9300
C88A C89A 1.3900
C89A H89A 0.9300
C89A C90A 1.3900
C90A H90A 0.9300
C90A C85A 1.3900
C85A H85A 0.9300
C86 H86 0.9300
C86 C85 1.3900
C86 C87 1.3900
C85 H85 0.9300
C85 C90 1.3900
C90 H90 0.9300
C90 C89 1.3900
C89 H89 0.9300
C89 C88 1.3900
C88 H88 0.9300
C88 C87 1.3900
C87 H87 0.9300
